data_1547295
loop_
_publ_author_name
'Hao, Feiyue'
'Asahara, Haruyasu'
'Nishiwaki, Nagatoshi'

_publ_section_title
;
 Direct Aziridination of Nitroalkenes Affording N-Alkyl-C-nitroaziridines
 and the Subsequent Lewis Acid Mediated Isomerization to \b-Nitroenamines.
;
_journal_issue 19
_journal_name_full 'Organic letters'
_journal_page_first 5442
_journal_page_last 5445
_journal_paper_doi 10.1021/acs.orglett.7b02724
_journal_volume 19
_journal_year 2017
_chemical_absolute_configuration 'CHOOSE rm ad rmad syn or unk'
_chemical_formula_moiety 'C12 H16 N2 O2'
_chemical_formula_sum 'C12 H16 N2 O2'
_chemical_formula_weight 220.27
_space_group_crystal_system orthorhombic
_space_group_IT_number 33
_space_group_name_Hall 'P 2c -2n'
_space_group_name_H-M_alt 'P n a 21'
_symmetry_space_group_name_Hall 'P 2c -2n'
_symmetry_space_group_name_H-M 'P n a 21'
_atom_sites_solution_hydrogens geom
_atom_sites_solution_primary direct
_atom_sites_solution_secondary difmap
_cell_angle_alpha 90.0000
_cell_angle_beta 90.0000
_cell_angle_gamma 90.0000
_cell_formula_units_Z 4
_cell_length_a 11.9025(8)
_cell_length_b 7.4111(6)
_cell_length_c 13.2657(9)
_cell_measurement_reflns_used 8720
_cell_measurement_temperature 123
_cell_measurement_theta_max 30.54
_cell_measurement_theta_min 3.07
_cell_volume 1170.18(15)
_computing_cell_refinement 'RAPID AUTO'
_computing_data_collection 'RAPID AUTO (Rigaku, ????)'
_computing_data_reduction 'RAPID AUTO'
_computing_molecular_graphics 'CrystalStructure 4.2.1'
_computing_publication_material 'CrystalStructure 4.2.1 (Rigaku, 2016)'
_computing_structure_refinement 'SHELXL97 (Sheldrick, 2008)'
_computing_structure_solution 'Superflip (Palatinus, et al., 2007)'
_diffrn_ambient_temperature 123
_diffrn_detector_area_resol_mean 10.000
_diffrn_measured_fraction_theta_full 1.000
_diffrn_measured_fraction_theta_max 1.000
_diffrn_measurement_device_type 'Rigaku R-AXIS RAPID'
_diffrn_measurement_method \w
_diffrn_radiation_type 'Mo K\a'
_diffrn_radiation_wavelength 0.71075
_diffrn_reflns_av_R_equivalents 0.0833
_diffrn_reflns_Laue_measured_fraction_full 0.000
_diffrn_reflns_Laue_measured_fraction_max 0.000
_diffrn_reflns_limit_h_max 14
_diffrn_reflns_limit_h_min -16
_diffrn_reflns_limit_k_max 10
_diffrn_reflns_limit_k_min -10
_diffrn_reflns_limit_l_max 18
_diffrn_reflns_limit_l_min -18
_diffrn_reflns_number 13623
_diffrn_reflns_point_group_measured_fraction_full 0.000
_diffrn_reflns_point_group_measured_fraction_max 0.000
_diffrn_reflns_theta_full 30.510
_diffrn_reflns_theta_max 30.510
_diffrn_reflns_theta_min 3.071
_diffrn_standards_number 0
_exptl_absorpt_coefficient_mu 0.086
_exptl_absorpt_correction_T_max 0.983
_exptl_absorpt_correction_T_min 0.274
_exptl_absorpt_correction_type multi-scan
_exptl_absorpt_process_details 'ABSCOR (Rigaku, 1995)'
_exptl_crystal_colour yellow
_exptl_crystal_density_diffrn 1.250
_exptl_crystal_density_method 'not measured'
_exptl_crystal_description block
_exptl_crystal_F_000 472.00
_exptl_crystal_size_max 0.400
_exptl_crystal_size_mid 0.200
_exptl_crystal_size_min 0.200
_refine_diff_density_max 0.26
_refine_diff_density_min -0.25
_refine_ls_abs_structure_details 'Flack, H. D. (1983), Acta Cryst. A39, 876-881.  1711 Friedel Pairs'
_refine_ls_abs_structure_Flack -0.2(17)
_refine_ls_extinction_method none
_refine_ls_goodness_of_fit_ref 0.910
_refine_ls_hydrogen_treatment constr
_refine_ls_number_parameters 145
_refine_ls_number_reflns 3567
_refine_ls_number_restraints 1
_refine_ls_R_factor_all 0.1021
_refine_ls_R_factor_gt 0.0567
_refine_ls_shift/su_max 0.000
_refine_ls_structure_factor_coef Fsqd
_refine_ls_weighting_details 'w = 1/[\s^2^(Fo^2^)+(0.0830P)^2^] where P=(Fo^2^+2Fc^2^)/3'
_refine_ls_weighting_scheme calc
_refine_ls_wR_factor_gt 0.1257
_refine_ls_wR_factor_ref 0.1591
_reflns_number_gt 1868
_reflns_number_total 3567
_reflns_threshold_expression F^2^>2.0\s(F^2^)
_cod_data_source_file ol7b02724_si_002.cif
_cod_data_source_block asa170626
_cod_depositor_comments
;
The following automatic conversions were performed:
data name '_atom_site_symetry_multiplicity' replaced with
'_atom_site_symmetry_multiplicity' as specified in the replacement
file
'/home/data/users/saulius/crontab/automatic-downloads/rss-feeds/ACS/lib/lists/replacement-tags.lst'.

Automatic conversion script
Id: cif_correct_tags 4968 2017-02-21 14:55:21Z antanas 

 Adding full bibliography for 1547295.cif.
;
_cod_original_cell_volume 1170.17(15)
_cod_database_code 1547295

loop_
_space_group_symop_id
_space_group_symop_operation_xyz
1 +X,+Y,+Z
2 -X,-Y,1/2+Z
3 1/2-X,1/2+Y,1/2+Z
4 1/2+X,1/2-Y,+Z

loop_
_atom_site_label
_atom_site_type_symbol
_atom_site_fract_x
_atom_site_fract_y
_atom_site_fract_z
_atom_site_U_iso_or_equiv
_atom_site_adp_type
_atom_site_occupancy
_atom_site_symmetry_multiplicity
_atom_site_calc_flag
_atom_site_refinement_flags
O2 O 0.48604(14) 0.3565(2) 0.60086(15) 0.0429(5) Uani 1 1 d .
O3 O 0.44061(15) 0.1476(2) 0.70933(16) 0.0445(5) Uani 1 1 d .
N4 N 0.41263(16) 0.2817(3) 0.65372(16) 0.0351(5) Uani 1 1 d .
N5 N 0.23183(17) 0.1017(3) 0.76179(17) 0.0358(5) Uani 1 1 d .
H5 H 0.3001 0.0579 0.7691 0.043 Uiso 1 1 calc R
C6 C 0.30256(19) 0.3416(3) 0.6532(2) 0.0315(5) Uani 1 1 d .
C7 C 0.2204(2) 0.2473(3) 0.70641(18) 0.0334(5) Uani 1 1 d .
H7 H 0.1464 0.2947 0.7020 0.040 Uiso 1 1 calc R
C8 C 0.1404(2) 0.0068(3) 0.81200(18) 0.0352(6) Uani 1 1 d .
H8A H 0.0681 0.0650 0.7945 0.042 Uiso 1 1 calc R
H8B H 0.1504 0.0153 0.8859 0.042 Uiso 1 1 calc R
C9 C 0.1377(2) 0.6654(3) 0.49191(19) 0.0354(6) Uani 1 1 d .
H9 H 0.0677 0.6662 0.4576 0.042 Uiso 1 1 calc R
C10 C 0.1709(2) 0.5105(3) 0.54245(18) 0.0346(5) Uani 1 1 d .
H10 H 0.1237 0.4072 0.5417 0.042 Uiso 1 1 calc R
C11 C 0.2043(2) 0.8198(3) 0.49023(19) 0.0361(6) Uani 1 1 d .
C12 C 0.1370(2) -0.1887(3) 0.7812(2) 0.0393(6) Uani 1 1 d .
H12A H 0.2120 -0.2429 0.7925 0.047 Uiso 1 1 calc R
H12B H 0.1204 -0.1964 0.7082 0.047 Uiso 1 1 calc R
C13 C 0.3400(2) 0.6592(3) 0.59315(19) 0.0346(5) Uani 1 1 d .
H13 H 0.4096 0.6596 0.6282 0.041 Uiso 1 1 calc R
C14 C 0.3060(2) 0.8124(3) 0.54121(19) 0.0369(6) Uani 1 1 d .
H14 H 0.3537 0.9152 0.5406 0.044 Uiso 1 1 calc R
C15 C 0.1675(2) 0.9858(4) 0.4348(2) 0.0444(7) Uani 1 1 d .
H15A H 0.0864 1.0024 0.4435 0.053 Uiso 1 1 calc R
H15B H 0.1848 0.9726 0.3630 0.053 Uiso 1 1 calc R
H15C H 0.2072 1.0911 0.4618 0.053 Uiso 1 1 calc R
C16 C 0.0497(2) -0.2972(3) 0.8390(2) 0.0466(7) Uani 1 1 d .
H16A H 0.0602 -0.4260 0.8251 0.056 Uiso 1 1 calc R
H16B H -0.0257 -0.2604 0.8176 0.056 Uiso 1 1 calc R
H16C H 0.0584 -0.2751 0.9114 0.056 Uiso 1 1 calc R
C18 C 0.27300(18) 0.5043(3) 0.59448(17) 0.0303(5) Uani 1 1 d .

loop_
_atom_site_aniso_label
_atom_site_aniso_U_11
_atom_site_aniso_U_22
_atom_site_aniso_U_33
_atom_site_aniso_U_23
_atom_site_aniso_U_13
_atom_site_aniso_U_12
O2 0.0312(9) 0.0504(11) 0.0473(11) 0.0108(9) 0.0086(8) 0.0032(8)
O3 0.0351(10) 0.0443(10) 0.0539(11) 0.0140(9) -0.0042(9) 0.0035(7)
N4 0.0297(11) 0.0410(11) 0.0346(11) 0.0037(10) 0.0012(9) 0.0010(9)
N5 0.0298(11) 0.0390(11) 0.0388(10) 0.0068(10) 0.0008(9) -0.0008(8)
C6 0.0254(12) 0.0369(13) 0.0323(11) -0.0009(11) -0.0009(10) -0.0004(9)
C7 0.0326(13) 0.0358(12) 0.0317(12) -0.0002(10) -0.0012(10) 0.0004(10)
C8 0.0333(12) 0.0386(14) 0.0338(13) 0.0017(11) 0.0024(11) -0.0047(10)
C9 0.0306(13) 0.0412(14) 0.0344(14) 0.0014(11) 0.0004(11) 0.0024(10)
C10 0.0327(13) 0.0384(13) 0.0327(12) 0.0016(11) -0.0002(10) -0.0009(10)
C11 0.0358(14) 0.0381(14) 0.0344(13) 0.0023(11) 0.0081(11) 0.0039(11)
C12 0.0413(14) 0.0388(14) 0.0379(14) -0.0029(12) 0.0085(12) -0.0018(11)
C13 0.0315(13) 0.0408(14) 0.0315(12) -0.0026(11) 0.0015(11) -0.0025(10)
C14 0.0409(15) 0.0330(13) 0.0369(13) -0.0011(11) 0.0063(12) -0.0021(10)
C15 0.0493(17) 0.0432(15) 0.0407(14) 0.0042(12) 0.0053(13) 0.0086(12)
C16 0.0533(16) 0.0369(14) 0.0497(17) -0.0035(13) 0.0135(14) -0.0070(12)
C18 0.0274(11) 0.0341(12) 0.0295(11) 0.0018(10) 0.0032(11) -0.0003(9)

loop_
_atom_type_symbol
_atom_type_description
_atom_type_scat_dispersion_real
_atom_type_scat_dispersion_imag
_atom_type_scat_source
C C 0.0033 0.0016
;
International Tables for Crystallography
(Vol. C, Tables 4.2.6.8 and 6.1.1.4)
;
H H 0.0000 0.0000
;
International Tables for Crystallography
(Vol. C, Table 6.1.1.4)
;
O O 0.0106 0.0060
;
International Tables for Crystallography
(Vol. C, Tables 4.2.6.8 and 6.1.1.4)
;
N N 0.0061 0.0033
;
International Tables for Crystallography
(Vol. C, Tables 4.2.6.8 and 6.1.1.4)
;

loop_
_geom_angle_atom_site_label_1
_geom_angle_atom_site_label_2
_geom_angle_atom_site_label_3
_geom_angle
O2 N4 O3 119.03(19)
O2 N4 C6 121.1(2)
O3 N4 C6 119.9(2)
C7 N5 C8 125.1(2)
C7 N5 H5 117.4
C8 N5 H5 117.4
N4 C6 C7 120.0(2)
N4 C6 C18 119.4(2)
C7 C6 C18 120.6(2)
N5 C7 C6 128.5(2)
N5 C7 H7 115.7
C6 C7 H7 115.7
N5 C8 C12 111.10(19)
N5 C8 H8A 109.4
C12 C8 H8A 109.4
N5 C8 H8B 109.4
C12 C8 H8B 109.4
H8A C8 H8B 108.0
C10 C9 C11 121.7(2)
C10 C9 H9 119.2
C11 C9 H9 119.2
C9 C10 C18 120.9(2)
C9 C10 H10 119.5
C18 C10 H10 119.5
C14 C11 C9 117.2(2)
C14 C11 C15 121.8(2)
C9 C11 C15 121.0(2)
C8 C12 C16 112.96(19)
C8 C12 H12A 109.0
C16 C12 H12A 109.0
C8 C12 H12B 109.0
C16 C12 H12B 109.0
H12A C12 H12B 107.8
C14 C13 C18 120.8(2)
C14 C13 H13 119.6
C18 C13 H13 119.6
C11 C14 C13 121.9(2)
C11 C14 H14 119.1
C13 C14 H14 119.1
C11 C15 H15A 109.5
C11 C15 H15B 109.5
H15A C15 H15B 109.5
C11 C15 H15C 109.5
H15A C15 H15C 109.5
H15B C15 H15C 109.5
C12 C16 H16A 109.5
C12 C16 H16B 109.5
H16A C16 H16B 109.5
C12 C16 H16C 109.5
H16A C16 H16C 109.5
H16B C16 H16C 109.5
C13 C18 C10 117.5(2)
C13 C18 C6 122.8(2)
C10 C18 C6 119.6(2)

loop_
_geom_bond_atom_site_label_1
_geom_bond_atom_site_label_2
_geom_bond_distance
O2 N4 1.250(3)
O3 N4 1.282(3)
N4 C6 1.383(3)
N5 C7 1.313(3)
N5 C8 1.457(3)
N5 H5 0.8800
C6 C7 1.394(3)
C6 C18 1.477(3)
C7 H7 0.9500
C8 C12 1.506(3)
C8 H8A 0.9900
C8 H8B 0.9900
C9 C10 1.387(3)
C9 C11 1.392(4)
C9 H9 0.9500
C10 C18 1.398(3)
C10 H10 0.9500
C11 C14 1.387(4)
C11 C15 1.499(4)
C12 C16 1.521(3)
C12 H12A 0.9900
C12 H12B 0.9900
C13 C14 1.389(3)
C13 C18 1.398(3)
C13 H13 0.9500
C14 H14 0.9500
C15 H15A 0.9800
C15 H15B 0.9800
C15 H15C 0.9800
C16 H16A 0.9800
C16 H16B 0.9800
C16 H16C 0.9800

loop_
_geom_hbond_atom_site_label_D
_geom_hbond_atom_site_label_H
_geom_hbond_atom_site_label_A
_geom_hbond_distance_DA
_geom_hbond_distance_DH
_geom_hbond_distance_HA
_geom_hbond_angle_DHA
_geom_hbond_publ_flag
N5 H5 O3 2.603(3) 0.880 1.967 128.0 no
N5 H5 N4 2.910(3) 0.880 2.625 100.0 no

loop_
_geom_torsion_atom_site_label_1
_geom_torsion_atom_site_label_2
_geom_torsion_atom_site_label_3
_geom_torsion_atom_site_label_4
_geom_torsion
O2 N4 C6 C7 174.9(2)
O3 N4 C6 C7 -5.3(3)
O2 N4 C6 C18 -4.2(4)
O3 N4 C6 C18 175.6(2)
C8 N5 C7 C6 -177.4(2)
N4 C6 C7 N5 0.9(4)
C18 C6 C7 N5 180.0(2)
C7 N5 C8 C12 124.3(3)
C11 C9 C10 C18 0.5(4)
C10 C9 C11 C14 0.1(4)
C10 C9 C11 C15 179.7(2)
N5 C8 C12 C16 174.7(2)
C9 C11 C14 C13 -0.9(4)
C15 C11 C14 C13 179.5(2)
C18 C13 C14 C11 1.1(4)
C14 C13 C18 C10 -0.5(3)
C14 C13 C18 C6 -176.6(2)
C9 C10 C18 C13 -0.3(3)
C9 C10 C18 C6 175.9(2)
N4 C6 C18 C13 -42.4(3)
C7 C6 C18 C13 138.6(2)
N4 C6 C18 C10 141.6(2)
C7 C6 C18 C10 -37.4(3)
